data_7111303
loop_
_publ_author_name
'Duan, Wei-Liang'
'Shi, Min'
'Rong, Guo-Bin'

_publ_section_title
;
 Synthesis of novel axially chiral Rh?NHC complexes derived from BINAM and
 application in the enantioselective hydrosilylation of methyl
 ketonesElectronic supplementary information (ESI) available: 13C NMR and
 1H NMR spectral and analytic data for compounds 2?7, reduction products,
 and chiral HPLC and GC charts for sec-alcohols 9a?m. See
 http://www.rsc.org/suppdata/cc/b3/b309185f/
;
_journal_issue 23
_journal_name_full 'Chemical Communications'
_journal_page_first 2916
_journal_paper_doi 10.1039/b309185f
_journal_year 2003
_chemical_formula_sum 'C40 H33 I2 N4 O2.5 Rh'
_chemical_formula_weight 966.41
_chemical_name_systematic
; 
? 
;
_space_group_IT_number 19
_symmetry_cell_setting orthorhombic
_symmetry_space_group_name_Hall 'P 2ac 2ab'
_symmetry_space_group_name_H-M 'P 21 21 21'
_atom_sites_solution_hydrogens geom
_atom_sites_solution_primary direct
_atom_sites_solution_secondary difmap
_audit_creation_method SHELXL-97
_cell_angle_alpha 90.00
_cell_angle_beta 90.00
_cell_angle_gamma 90.00
_cell_formula_units_Z 8
_cell_length_a 17.4433(9)
_cell_length_b 17.9331(9)
_cell_length_c 27.9530(14)
_cell_measurement_reflns_used 4371
_cell_measurement_temperature 293(2)
_cell_measurement_theta_max 32.545
_cell_measurement_theta_min 4.771
_cell_volume 8744.0(8)
_computing_cell_refinement 'Bruker SMART'
_computing_data_collection 'Bruker SMART'
_computing_data_reduction 'Bruker SHELXTL'
_computing_molecular_graphics 'Bruker SHELXTL'
_computing_publication_material 'Bruker SHELXTL'
_computing_structure_refinement 'SHELXL-97 (Sheldrick, 1997)'
_computing_structure_solution 'SHELXS-97 (Sheldrick, 1990)'
_diffrn_ambient_temperature 293(2)
_diffrn_measured_fraction_theta_full 0.960
_diffrn_measured_fraction_theta_max 0.960
_diffrn_measurement_device_type 'CCD area detector'
_diffrn_measurement_method 'phi and omega scans'
_diffrn_radiation_monochromator graphite
_diffrn_radiation_source 'fine-focus sealed tube'
_diffrn_radiation_type MoK\a
_diffrn_radiation_wavelength 0.71073
_diffrn_reflns_av_R_equivalents 0.1202
_diffrn_reflns_av_sigmaI/netI 0.2273
_diffrn_reflns_limit_h_max 23
_diffrn_reflns_limit_h_min -21
_diffrn_reflns_limit_k_max 22
_diffrn_reflns_limit_k_min -22
_diffrn_reflns_limit_l_max 30
_diffrn_reflns_limit_l_min -35
_diffrn_reflns_number 53351
_diffrn_reflns_theta_full 28.32
_diffrn_reflns_theta_max 28.32
_diffrn_reflns_theta_min 1.87
_exptl_absorpt_coefficient_mu 1.838
_exptl_absorpt_correction_T_max 1.00000
_exptl_absorpt_correction_T_min 0.83825
_exptl_absorpt_correction_type sadabs
_exptl_crystal_colour red
_exptl_crystal_density_diffrn 1.468
_exptl_crystal_density_method 'not measured'
_exptl_crystal_F_000 3776
_exptl_crystal_size_max 0.215
_exptl_crystal_size_mid 0.098
_exptl_crystal_size_min 0.062
_refine_diff_density_max 0.720
_refine_diff_density_min -1.123
_refine_diff_density_rms 0.131
_refine_ls_abs_structure_details 'Flack H D (1983), Acta Cryst. A39, 876-881'
_refine_ls_abs_structure_Flack 0.07(3)
_refine_ls_extinction_coef 0.00063(7)
_refine_ls_extinction_expression Fc^*^=kFc[1+0.001xFc^2^\l^3^/sin(2\q)]^-1/4^
_refine_ls_extinction_method SHELXL
_refine_ls_goodness_of_fit_ref 0.834
_refine_ls_hydrogen_treatment mixed
_refine_ls_matrix_type full
_refine_ls_number_parameters 874
_refine_ls_number_reflns 20291
_refine_ls_number_restraints 5
_refine_ls_restrained_S_all 0.835
_refine_ls_R_factor_all 0.1872
_refine_ls_R_factor_gt 0.0663
_refine_ls_shift/su_max 0.383
_refine_ls_shift/su_mean 0.022
_refine_ls_structure_factor_coef Fsqd
_refine_ls_weighting_details 'calc w=1/[\s^2^(Fo^2^)+(0.0760P)^2^+0.0000P] where P=(Fo^2^+2Fc^2^)/3'
_refine_ls_weighting_scheme calc
_refine_ls_wR_factor_gt 0.1599
_refine_ls_wR_factor_ref 0.1940
_reflns_number_gt 7436
_reflns_number_total 20291
_reflns_threshold_expression >2sigma(I)
_cod_data_source_file b309185fsup1.cif
_cod_data_source_block cd2386
_cod_depositor_comments
;
The following automatic conversions were performed:

'_symmetry_cell_setting' value 'Orthorhombic' changed to
'orthorhombic' according to
/home/saulius/struct/CIF-dictionaries/cif_core.dic dictionary named
'cif_core.dic' version 2.4.2 from 2011-04-26.

Automatic conversion script
Id: cif_fix_values 1891 2012-01-12 08:04:46Z andrius 
;
_cod_original_sg_symbol_H-M P2(1)2(1)2(1)
_cod_original_formula_sum 'C40 H33  N4 O2.50 I2 Rh'
_cod_database_code 7111303

loop_
_symmetry_equiv_pos_as_xyz
'x, y, z'
'-x+1/2, -y, z+1/2'
'-x, y+1/2, -z+1/2'
'x+1/2, -y+1/2, -z'

loop_
_atom_site_label
_atom_site_type_symbol
_atom_site_fract_x
_atom_site_fract_y
_atom_site_fract_z
_atom_site_U_iso_or_equiv
_atom_site_adp_type
_atom_site_occupancy
_atom_site_symmetry_multiplicity
_atom_site_calc_flag
_atom_site_refinement_flags
Rh1 Rh 0.32672(7) 0.41016(6) 0.21026(4) 0.0518(3) Uani 1 1 d .
Rh2 Rh 0.35679(7) 0.24106(6) 0.57680(4) 0.0575(3) Uani 1 1 d .
I1 I 0.45777(6) 0.47180(6) 0.18204(3) 0.0691(3) Uani 1 1 d .
I2 I 0.19244(7) 0.34440(6) 0.22544(4) 0.0770(4) Uani 1 1 d .
I3 I 0.44947(10) 0.28002(9) 0.64737(6) 0.1314(6) Uani 1 1 d .
I4 I 0.26421(6) 0.21788(6) 0.50252(4) 0.0765(4) Uani 1 1 d .
O1 O 0.2857(6) 0.4397(6) 0.1393(3) 0.062(3) Uani 1 1 d .
O2 O 0.3389(5) 0.3290(5) 0.1530(3) 0.061(3) Uani 1 1 d .
O3 O 0.2997(6) 0.3457(5) 0.5858(4) 0.080(3) Uani 1 1 d .
O4 O 0.3958(6) 0.3375(6) 0.5377(4) 0.081(4) Uani 1 1 d .
O5 O 0.5963(18) 0.2437(19) -0.0020(11) 0.295(13) Uiso 1 1 d D
N1 N 0.2526(7) 0.5534(6) 0.2300(4) 0.062(3) Uani 1 1 d .
N2 N 0.3458(6) 0.5432(6) 0.2781(4) 0.051(3) Uani 1 1 d .
N3 N 0.4203(7) 0.2988(6) 0.2623(3) 0.057(3) Uani 1 1 d .
N4 N 0.3442(6) 0.3459(6) 0.3120(3) 0.049(3) Uani 1 1 d .
N5 N 0.4950(7) 0.1825(6) 0.5307(4) 0.054(3) Uani 1 1 d .
N6 N 0.4112(6) 0.0943(7) 0.5357(4) 0.051(3) Uani 1 1 d .
N7 N 0.2316(7) 0.1915(6) 0.6374(4) 0.057(3) Uani 1 1 d .
N8 N 0.3269(7) 0.1257(6) 0.6519(4) 0.055(3) Uani 1 1 d .
C1 C 0.3036(8) 0.5034(8) 0.2435(5) 0.055(4) Uani 1 1 d .
C2 C 0.2586(8) 0.6230(7) 0.2521(5) 0.046(3) Uani 1 1 d .
C3 C 0.2169(9) 0.6873(9) 0.2455(6) 0.070(5) Uani 1 1 d .
H3 H 0.1777 0.6922 0.2232 0.084 Uiso 1 1 calc R
C4 C 0.2404(11) 0.7442(9) 0.2762(6) 0.080(5) Uani 1 1 d .
H4 H 0.2134 0.7888 0.2754 0.096 Uiso 1 1 calc R
C5 C 0.2986(11) 0.7387(9) 0.3062(6) 0.080(5) Uani 1 1 d .
H5 H 0.3114 0.7799 0.3248 0.096 Uiso 1 1 calc R
C6 C 0.3409(9) 0.6749(9) 0.3111(5) 0.068(4) Uani 1 1 d .
H6 H 0.3820 0.6712 0.3321 0.081 Uiso 1 1 calc R
C7 C 0.3178(8) 0.6165(7) 0.2826(5) 0.050(3) Uani 1 1 d .
C8 C 0.4107(9) 0.5184(7) 0.3059(5) 0.057(4) Uani 1 1 d .
C9 C 0.4909(11) 0.5445(8) 0.2985(6) 0.076(6) Uani 1 1 d .
H9 H 0.5034 0.5722 0.2715 0.091 Uiso 1 1 calc R
C10 C 0.5430(9) 0.5285(10) 0.3296(6) 0.075(5) Uani 1 1 d .
H10 H 0.5920 0.5469 0.3239 0.090 Uiso 1 1 calc R
C11 C 0.5338(9) 0.4894(8) 0.3679(5) 0.053(4) Uani 1 1 d .
C12 C 0.5966(10) 0.4731(11) 0.3937(5) 0.074(5) Uani 1 1 d .
H12 H 0.6455 0.4869 0.3839 0.089 Uiso 1 1 calc R
C13 C 0.5852(11) 0.4379(12) 0.4321(9) 0.112(8) Uani 1 1 d .
H13 H 0.6276 0.4290 0.4515 0.134 Uiso 1 1 calc R
C14 C 0.5108(13) 0.4098(10) 0.4489(6) 0.096(6) Uani 1 1 d .
H14 H 0.5060 0.3820 0.4769 0.116 Uiso 1 1 calc R
C15 C 0.4494(9) 0.4268(8) 0.4211(5) 0.065(4) Uani 1 1 d .
H15 H 0.4005 0.4135 0.4312 0.078 Uiso 1 1 calc R
C16 C 0.4583(8) 0.4632(7) 0.3786(4) 0.044(3) Uani 1 1 d .
C17 C 0.3971(8) 0.4807(7) 0.3490(4) 0.044(3) Uani 1 1 d .
C18 C 0.3186(8) 0.4559(7) 0.3603(4) 0.046(3) Uani 1 1 d .
C19 C 0.2722(8) 0.4988(7) 0.3915(4) 0.045(3) Uani 1 1 d .
C20 C 0.2988(10) 0.5627(8) 0.4113(5) 0.064(4) Uani 1 1 d .
H20 H 0.3472 0.5815 0.4042 0.076 Uiso 1 1 calc R
C21 C 0.2516(11) 0.5970(10) 0.4414(6) 0.082(5) Uani 1 1 d .
H21 H 0.2693 0.6397 0.4568 0.099 Uiso 1 1 calc R
C22 C 0.1791(11) 0.5737(10) 0.4513(5) 0.073(5) Uani 1 1 d .
H22 H 0.1478 0.6018 0.4713 0.088 Uiso 1 1 calc R
C23 C 0.1530(10) 0.5099(9) 0.4322(5) 0.070(4) Uani 1 1 d .
H23 H 0.1039 0.4928 0.4392 0.084 Uiso 1 1 calc R
C24 C 0.1983(9) 0.4719(9) 0.4034(5) 0.065(4) Uani 1 1 d .
C25 C 0.1739(9) 0.4037(10) 0.3822(5) 0.070(5) Uani 1 1 d .
H25 H 0.1262 0.3849 0.3909 0.084 Uiso 1 1 calc R
C26 C 0.2159(8) 0.3648(8) 0.3505(5) 0.060(4) Uani 1 1 d .
H26 H 0.1973 0.3210 0.3369 0.072 Uiso 1 1 calc R
C27 C 0.2884(8) 0.3925(7) 0.3385(4) 0.049(4) Uani 1 1 d .
C28 C 0.3824(8) 0.2873(7) 0.3336(4) 0.051(4) Uani 1 1 d .
C29 C 0.3763(8) 0.2632(8) 0.3812(6) 0.065(4) Uani 1 1 d .
H29 H 0.3446 0.2855 0.4038 0.079 Uiso 1 1 calc R
C30 C 0.4251(12) 0.1995(10) 0.3914(6) 0.090(6) Uani 1 1 d .
H30 H 0.4217 0.1788 0.4218 0.108 Uiso 1 1 calc R
C31 C 0.4741(11) 0.1680(10) 0.3611(6) 0.088(6) Uani 1 1 d .
H31 H 0.5046 0.1278 0.3701 0.106 Uiso 1 1 calc R
C32 C 0.4775(10) 0.1994(8) 0.3138(5) 0.078(5) Uani 1 1 d .
H32 H 0.5117 0.1813 0.2910 0.094 Uiso 1 1 calc R
C33 C 0.4283(9) 0.2573(7) 0.3032(5) 0.055(4) Uani 1 1 d .
C34 C 0.3666(8) 0.3536(8) 0.2654(5) 0.055(4) Uani 1 1 d .
C35 C 0.4627(10) 0.2748(9) 0.2154(5) 0.083(5) Uani 1 1 d .
H35A H 0.4257 0.2653 0.1907 0.125 Uiso 1 1 calc R
H35B H 0.4919 0.2304 0.2213 0.125 Uiso 1 1 calc R
H35C H 0.4965 0.3140 0.2053 0.125 Uiso 1 1 calc R
C36 C 0.1947(10) 0.5461(8) 0.1902(6) 0.088(6) Uani 1 1 d .
H36A H 0.1993 0.5879 0.1689 0.133 Uiso 1 1 calc R
H36B H 0.1440 0.5451 0.2036 0.133 Uiso 1 1 calc R
H36C H 0.2039 0.5008 0.1729 0.133 Uiso 1 1 calc R
C37 C 0.3062(9) 0.3777(10) 0.1230(5) 0.063(4) Uani 1 1 d .
C38 C 0.2893(12) 0.3533(8) 0.0736(4) 0.099(7) Uani 1 1 d .
H38A H 0.2448 0.3218 0.0736 0.149 Uiso 1 1 calc R
H38B H 0.3323 0.3261 0.0612 0.149 Uiso 1 1 calc R
H38C H 0.2799 0.3962 0.0539 0.149 Uiso 1 1 calc R
C39 C 0.4248(8) 0.1640(7) 0.5508(4) 0.042(3) Uani 1 1 d .
C40 C 0.5243(8) 0.1262(7) 0.5028(5) 0.048(3) Uani 1 1 d .
C41 C 0.5914(9) 0.1165(9) 0.4764(5) 0.062(4) Uani 1 1 d .
H41 H 0.6294 0.1529 0.4771 0.075 Uiso 1 1 calc R
C42 C 0.6015(10) 0.0527(11) 0.4491(6) 0.072(5) Uani 1 1 d .
H42 H 0.6447 0.0481 0.4298 0.087 Uiso 1 1 calc R
C43 C 0.5498(11) -0.0023(10) 0.4504(5) 0.074(5) Uani 1 1 d .
H43 H 0.5574 -0.0435 0.4307 0.089 Uiso 1 1 calc R
C44 C 0.4833(8) -0.0013(8) 0.4803(5) 0.057(4) Uani 1 1 d .
H44 H 0.4509 -0.0422 0.4833 0.069 Uiso 1 1 calc R
C45 C 0.4702(8) 0.0692(7) 0.5058(5) 0.053(4) Uani 1 1 d .
C46 C 0.3515(8) 0.0420(7) 0.5471(4) 0.046(3) Uani 1 1 d .
C47 C 0.2996(8) 0.0217(8) 0.5094(5) 0.060(4) Uani 1 1 d .
H47 H 0.3022 0.0438 0.4794 0.072 Uiso 1 1 calc R
C48 C 0.2453(8) -0.0325(10) 0.5199(8) 0.090(6) Uani 1 1 d .
H48 H 0.2105 -0.0436 0.4957 0.108 Uiso 1 1 calc R
C49 C 0.2373(11) -0.0708(8) 0.5610(7) 0.077(5) Uani 1 1 d .
C50 C 0.1833(11) -0.1249(10) 0.5663(8) 0.094(7) Uani 1 1 d .
H50 H 0.1497 -0.1348 0.5413 0.113 Uiso 1 1 calc R
C51 C 0.1779(13) -0.1630(10) 0.6056(10) 0.107(7) Uani 1 1 d .
H51 H 0.1399 -0.1989 0.6093 0.128 Uiso 1 1 calc R
C52 C 0.2284(13) -0.1494(11) 0.6411(8) 0.104(7) Uani 1 1 d .
H52 H 0.2265 -0.1768 0.6693 0.125 Uiso 1 1 calc R
C53 C 0.2828(11) -0.0948(10) 0.6351(7) 0.090(5) Uani 1 1 d .
H53 H 0.3163 -0.0861 0.6604 0.108 Uiso 1 1 calc R
C54 C 0.2914(9) -0.0522(8) 0.5948(5) 0.055(4) Uani 1 1 d .
C55 C 0.3485(8) 0.0038(7) 0.5876(5) 0.047(3) Uani 1 1 d .
C56 C 0.4029(8) 0.0214(9) 0.6241(5) 0.054(4) Uani 1 1 d .
C57 C 0.4735(10) -0.0283(10) 0.6323(6) 0.077(5) Uani 1 1 d .
C58 C 0.4803(9) -0.0931(9) 0.6058(6) 0.075(5) Uani 1 1 d .
H58 H 0.4481 -0.1046 0.5803 0.089 Uiso 1 1 calc R
C59 C 0.5410(15) -0.1404(12) 0.6211(8) 0.116(8) Uani 1 1 d .
H59 H 0.5443 -0.1855 0.6048 0.139 Uiso 1 1 calc R
C60 C 0.5886(15) -0.1318(16) 0.6516(9) 0.129(10) Uani 1 1 d .
H60 H 0.6252 -0.1679 0.6585 0.155 Uiso 1 1 calc R
C61 C 0.5857(12) -0.0681(14) 0.6746(7) 0.101(7) Uani 1 1 d .
H61 H 0.6249 -0.0564 0.6959 0.121 Uiso 1 1 calc R
C62 C 0.5255(12) -0.0166(14) 0.6683(8) 0.101(6) Uani 1 1 d .
C63 C 0.5203(11) 0.0481(16) 0.6960(8) 0.112(9) Uani 1 1 d .
H63 H 0.5572 0.0600 0.7188 0.134 Uiso 1 1 calc R
C64 C 0.4585(14) 0.0926(12) 0.6880(6) 0.113(8) Uani 1 1 d .
H64 H 0.4534 0.1339 0.7079 0.135 Uiso 1 1 calc R
C65 C 0.3992(9) 0.0827(10) 0.6515(5) 0.062(4) Uani 1 1 d .
C66 C 0.2711(10) 0.1044(10) 0.6846(6) 0.073(5) Uani 1 1 d .
C67 C 0.2658(12) 0.0523(9) 0.7238(7) 0.094(6) Uani 1 1 d .
H67 H 0.3049 0.0196 0.7322 0.112 Uiso 1 1 calc R
C68 C 0.1923(17) 0.0567(14) 0.7486(7) 0.121(10) Uani 1 1 d .
H68 H 0.1858 0.0268 0.7755 0.146 Uiso 1 1 calc R
C69 C 0.1358(15) 0.0989(14) 0.7361(10) 0.122(10) Uani 1 1 d .
H69 H 0.0898 0.0956 0.7528 0.146 Uiso 1 1 calc R
C70 C 0.1415(10) 0.1467(10) 0.7003(6) 0.078(5) Uani 1 1 d .
H70 H 0.1004 0.1774 0.6924 0.094 Uiso 1 1 calc R
C71 C 0.2104(11) 0.1503(10) 0.6741(6) 0.074(5) Uani 1 1 d .
C72 C 0.3030(9) 0.1791(7) 0.6214(5) 0.053(4) Uani 1 1 d .
C73 C 0.1776(10) 0.2435(10) 0.6190(6) 0.090(5) Uani 1 1 d .
H73A H 0.1813 0.2894 0.6365 0.135 Uiso 1 1 calc R
H73B H 0.1268 0.2236 0.6223 0.135 Uiso 1 1 calc R
H73C H 0.1882 0.2526 0.5858 0.135 Uiso 1 1 calc R
C74 C 0.5386(9) 0.2506(7) 0.5360(6) 0.078(5) Uani 1 1 d .
H74A H 0.5820 0.2494 0.5149 0.117 Uiso 1 1 calc R
H74B H 0.5560 0.2551 0.5685 0.117 Uiso 1 1 calc R
H74C H 0.5068 0.2925 0.5282 0.117 Uiso 1 1 calc R
C75 C 0.3457(11) 0.3767(9) 0.5571(6) 0.077(5) Uani 1 1 d .
C76 C 0.3316(12) 0.4592(8) 0.5462(8) 0.132(9) Uani 1 1 d .
H76A H 0.3163 0.4646 0.5134 0.198 Uiso 1 1 calc R
H76B H 0.3779 0.4869 0.5517 0.198 Uiso 1 1 calc R
H76C H 0.2918 0.4778 0.5667 0.198 Uiso 1 1 calc R
C77 C 0.547(2) 0.1774(19) 0.0092(14) 0.242(16) Uiso 1 1 d D
C78 C 0.535(3) 0.214(2) 0.0576(14) 0.29(2) Uiso 1 1 d D
C79 C 0.562(2) 0.2923(19) 0.0760(11) 0.212(13) Uiso 1 1 d D
C80 C 0.619(2) 0.301(2) 0.0349(13) 0.248(18) Uiso 1 1 d D

loop_
_atom_site_aniso_label
_atom_site_aniso_U_11
_atom_site_aniso_U_22
_atom_site_aniso_U_33
_atom_site_aniso_U_23
_atom_site_aniso_U_13
_atom_site_aniso_U_12
Rh1 0.0661(8) 0.0506(6) 0.0387(6) 0.0084(5) -0.0061(5) 0.0029(6)
Rh2 0.0594(8) 0.0532(7) 0.0600(7) 0.0056(6) 0.0176(6) 0.0021(6)
I1 0.0749(7) 0.0863(8) 0.0461(6) 0.0101(5) 0.0020(5) -0.0081(6)
I2 0.0740(8) 0.0871(8) 0.0699(7) 0.0061(6) -0.0065(6) -0.0130(6)
I3 0.1346(14) 0.1322(13) 0.1272(13) -0.0207(10) 0.0225(11) -0.0259(11)
I4 0.0725(8) 0.0942(8) 0.0628(7) 0.0166(6) 0.0034(6) 0.0255(6)
O1 0.068(7) 0.067(7) 0.051(6) 0.008(5) -0.002(5) 0.005(6)
O2 0.060(7) 0.070(6) 0.053(6) 0.010(5) -0.009(5) -0.002(5)
O3 0.077(8) 0.056(6) 0.106(9) 0.001(6) 0.035(7) 0.023(6)
O4 0.084(8) 0.071(7) 0.087(8) 0.028(6) 0.047(6) 0.037(6)
N1 0.070(9) 0.056(8) 0.060(8) 0.012(6) -0.014(7) 0.018(7)
N2 0.056(8) 0.052(7) 0.044(7) -0.001(5) 0.001(6) 0.006(6)
N3 0.088(9) 0.048(7) 0.034(7) 0.001(5) 0.001(6) 0.019(7)
N4 0.062(8) 0.052(7) 0.031(6) -0.003(5) 0.008(5) -0.001(6)
N5 0.051(8) 0.053(8) 0.059(8) 0.011(6) 0.004(6) 0.017(6)
N6 0.026(6) 0.067(8) 0.059(7) 0.001(6) 0.004(5) 0.010(6)
N7 0.058(8) 0.063(8) 0.052(8) 0.000(6) 0.009(7) 0.021(7)
N8 0.052(8) 0.071(8) 0.043(7) 0.009(6) 0.000(6) -0.022(7)
C1 0.045(9) 0.080(11) 0.041(8) 0.012(7) -0.009(7) -0.011(8)
C2 0.062(10) 0.032(7) 0.044(8) 0.002(6) 0.008(7) -0.005(7)
C3 0.060(11) 0.082(12) 0.067(11) 0.039(9) -0.013(8) -0.003(9)
C4 0.093(14) 0.071(11) 0.076(12) -0.004(10) -0.013(11) 0.030(10)
C5 0.113(16) 0.064(12) 0.064(11) -0.002(9) 0.016(11) 0.001(11)
C6 0.061(11) 0.073(11) 0.069(11) 0.021(9) -0.012(8) -0.023(9)
C7 0.055(9) 0.046(8) 0.049(9) 0.017(7) 0.003(8) -0.002(7)
C8 0.080(12) 0.039(8) 0.051(9) -0.014(7) -0.009(8) 0.011(8)
C9 0.108(15) 0.066(11) 0.054(10) -0.016(8) 0.059(10) -0.033(10)
C10 0.040(9) 0.103(13) 0.081(13) -0.013(11) -0.027(9) -0.008(9)
C11 0.067(11) 0.053(9) 0.040(8) 0.008(7) -0.004(8) 0.013(8)
C12 0.062(12) 0.124(16) 0.035(9) -0.014(10) 0.012(8) -0.012(11)
C13 0.038(11) 0.129(19) 0.17(2) -0.034(16) -0.010(14) 0.024(11)
C14 0.133(19) 0.086(13) 0.070(12) 0.046(10) 0.003(12) 0.034(13)
C15 0.044(9) 0.088(11) 0.063(10) 0.000(9) -0.001(8) 0.004(8)
C16 0.060(9) 0.045(8) 0.028(7) 0.008(6) 0.002(7) -0.015(7)
C17 0.050(9) 0.039(8) 0.043(8) 0.004(6) 0.001(7) 0.012(7)
C18 0.064(10) 0.038(8) 0.036(7) 0.005(6) 0.005(7) 0.003(7)
C19 0.044(9) 0.059(9) 0.032(7) 0.002(6) -0.001(6) 0.004(7)
C20 0.070(11) 0.065(10) 0.056(10) -0.019(8) -0.002(8) 0.010(9)
C21 0.094(15) 0.076(12) 0.078(12) 0.005(10) -0.006(11) -0.016(11)
C22 0.083(14) 0.081(13) 0.056(10) 0.005(9) 0.004(9) 0.011(11)
C23 0.070(12) 0.083(12) 0.058(10) 0.012(9) 0.012(9) -0.013(10)
C24 0.068(11) 0.073(11) 0.054(9) -0.003(9) 0.020(8) 0.004(10)
C25 0.056(10) 0.103(13) 0.051(9) 0.023(9) 0.022(8) 0.006(10)
C26 0.051(10) 0.075(11) 0.053(9) 0.014(8) -0.001(8) -0.020(8)
C27 0.061(10) 0.041(8) 0.046(8) 0.011(6) -0.004(7) -0.003(7)
C28 0.073(10) 0.047(8) 0.032(7) 0.031(7) 0.005(7) 0.024(8)
C29 0.054(10) 0.063(10) 0.079(11) -0.005(9) 0.002(8) 0.017(8)
C30 0.131(18) 0.097(14) 0.042(10) 0.014(9) -0.014(10) -0.011(13)
C31 0.107(15) 0.090(13) 0.067(12) 0.005(10) 0.008(11) 0.046(11)
C32 0.123(16) 0.061(10) 0.049(10) 0.001(8) -0.012(10) 0.022(10)
C33 0.079(11) 0.035(8) 0.052(9) 0.000(7) -0.007(8) 0.016(8)
C34 0.055(9) 0.065(10) 0.045(9) 0.004(7) -0.008(7) -0.001(8)
C35 0.111(14) 0.086(11) 0.054(10) 0.010(8) 0.022(10) 0.044(11)
C36 0.086(13) 0.073(11) 0.107(14) -0.017(10) -0.031(11) 0.030(10)
C37 0.066(11) 0.090(12) 0.034(8) -0.004(8) 0.012(8) -0.005(10)
C38 0.20(2) 0.071(11) 0.023(8) 0.003(7) -0.038(10) -0.002(12)
C39 0.043(8) 0.039(8) 0.045(8) -0.003(6) 0.004(6) -0.005(6)
C40 0.050(9) 0.046(8) 0.050(8) 0.012(7) -0.006(7) -0.018(7)
C41 0.055(10) 0.077(12) 0.055(9) 0.017(8) 0.014(8) -0.003(8)
C42 0.065(12) 0.091(14) 0.060(11) 0.031(10) 0.009(9) 0.022(11)
C43 0.082(13) 0.091(14) 0.049(10) -0.001(9) -0.006(9) 0.033(12)
C44 0.060(10) 0.070(10) 0.043(8) -0.012(7) -0.024(7) 0.007(8)
C45 0.061(10) 0.056(9) 0.042(8) 0.017(7) -0.020(7) 0.011(8)
C46 0.052(9) 0.046(8) 0.039(8) -0.008(6) -0.007(7) -0.013(7)
C47 0.048(9) 0.074(10) 0.058(9) 0.001(8) -0.003(7) 0.014(8)
C48 0.026(9) 0.076(12) 0.17(2) -0.014(13) -0.017(10) -0.003(9)
C49 0.095(14) 0.044(10) 0.091(13) 0.016(9) 0.008(11) -0.018(9)
C50 0.076(13) 0.059(12) 0.147(19) -0.028(12) 0.045(13) -0.027(10)
C51 0.091(17) 0.055(13) 0.18(2) -0.008(14) -0.001(17) -0.027(12)
C52 0.105(17) 0.085(14) 0.123(19) 0.047(13) 0.032(15) 0.012(13)
C53 0.091(15) 0.082(13) 0.097(14) 0.013(11) 0.006(11) 0.022(12)
C54 0.064(11) 0.057(10) 0.043(9) 0.007(7) 0.005(8) 0.004(8)
C55 0.047(9) 0.048(8) 0.046(9) 0.004(6) 0.002(7) -0.002(7)
C56 0.047(9) 0.074(11) 0.041(8) 0.028(8) 0.008(7) 0.006(8)
C57 0.087(14) 0.083(13) 0.061(11) 0.033(10) 0.012(10) 0.013(11)
C58 0.074(12) 0.071(11) 0.079(12) 0.012(10) 0.012(9) 0.016(10)
C59 0.14(2) 0.106(16) 0.096(16) 0.029(13) 0.016(15) 0.074(16)
C60 0.14(2) 0.13(2) 0.12(2) 0.033(17) -0.067(18) 0.014(18)
C61 0.076(14) 0.14(2) 0.088(16) 0.040(14) -0.026(11) 0.011(15)
C62 0.086(16) 0.121(18) 0.095(16) 0.015(14) -0.025(13) 0.008(14)
C63 0.048(12) 0.17(2) 0.115(19) 0.036(17) -0.035(12) 0.010(14)
C64 0.15(2) 0.133(18) 0.052(11) -0.058(12) 0.026(13) -0.088(18)
C65 0.065(11) 0.082(12) 0.039(9) 0.003(8) 0.014(8) -0.010(9)
C66 0.056(11) 0.102(13) 0.061(10) 0.004(10) 0.004(9) -0.019(10)
C67 0.117(17) 0.075(12) 0.089(14) 0.002(10) -0.022(13) 0.000(11)
C68 0.16(2) 0.13(2) 0.069(13) -0.008(13) 0.053(16) -0.117(19)
C69 0.107(19) 0.12(2) 0.14(2) -0.072(18) 0.024(18) 0.017(17)
C70 0.064(12) 0.092(13) 0.079(13) 0.005(10) 0.029(10) -0.015(10)
C71 0.085(14) 0.088(13) 0.048(10) -0.009(9) 0.006(9) -0.019(11)
C72 0.071(11) 0.044(8) 0.045(8) -0.010(6) -0.009(8) 0.014(8)
C73 0.075(13) 0.111(15) 0.084(12) -0.008(11) 0.012(10) -0.015(12)
C74 0.059(10) 0.041(9) 0.133(15) 0.007(9) 0.037(10) -0.015(8)
C75 0.086(14) 0.058(10) 0.087(12) 0.018(9) 0.030(11) -0.004(10)
C76 0.14(2) 0.039(10) 0.21(2) 0.063(12) 0.074(17) 0.036(11)

loop_
_atom_type_symbol
_atom_type_description
_atom_type_scat_dispersion_real
_atom_type_scat_dispersion_imag
_atom_type_scat_source
C C 0.0033 0.0016 'International Tables Vol C Tables 4.2.6.8 and 6.1.1.4'
H H 0.0000 0.0000 'International Tables Vol C Tables 4.2.6.8 and 6.1.1.4'
N N 0.0061 0.0033 'International Tables Vol C Tables 4.2.6.8 and 6.1.1.4'
O O 0.0106 0.0060 'International Tables Vol C Tables 4.2.6.8 and 6.1.1.4'
I I -0.4742 1.8119 'International Tables Vol C Tables 4.2.6.8 and 6.1.1.4'
Rh Rh -1.1178 0.9187 'International Tables Vol C Tables 4.2.6.8 and 6.1.1.4'

loop_
_geom_angle_atom_site_label_1
_geom_angle_atom_site_label_2
_geom_angle_atom_site_label_3
_geom_angle
C1 Rh1 C34 98.1(6)
C1 Rh1 O2 160.5(4)
C34 Rh1 O2 101.3(5)
C1 Rh1 O1 99.1(5)
C34 Rh1 O1 162.6(5)
O2 Rh1 O1 61.6(3)
C1 Rh1 C37 128.7(6)
C34 Rh1 C37 133.2(6)
O2 Rh1 C37 31.9(4)
O1 Rh1 C37 29.6(4)
C1 Rh1 I2 97.0(4)
C34 Rh1 I2 87.6(4)
O2 Rh1 I2 84.7(2)
O1 Rh1 I2 87.9(3)
C37 Rh1 I2 85.8(3)
C1 Rh1 I1 87.9(4)
C34 Rh1 I1 98.2(4)
O2 Rh1 I1 88.6(2)
O1 Rh1 I1 84.9(3)
C37 Rh1 I1 86.1(3)
I2 Rh1 I1 171.88(5)
C72 Rh2 C39 97.4(5)
C72 Rh2 O3 101.8(5)
C39 Rh2 O3 160.6(5)
C72 Rh2 O4 161.8(5)
C39 Rh2 O4 100.8(4)
O3 Rh2 O4 60.2(4)
C72 Rh2 C75 132.0(6)
C39 Rh2 C75 130.6(6)
O3 Rh2 C75 30.3(4)
O4 Rh2 C75 29.9(4)
C72 Rh2 I3 88.1(4)
C39 Rh2 I3 95.3(4)
O3 Rh2 I3 88.0(3)
O4 Rh2 I3 88.5(3)
C75 Rh2 I3 87.4(4)
C72 Rh2 I4 96.9(4)
C39 Rh2 I4 88.2(4)
O3 Rh2 I4 86.9(3)
O4 Rh2 I4 85.5(3)
C75 Rh2 I4 86.2(4)
I3 Rh2 I4 173.50(7)
C37 O1 Rh1 91.2(8)
C37 O2 Rh1 89.0(8)
C75 O3 Rh2 90.9(9)
C75 O4 Rh2 90.5(9)
C77 O5 C80 123(3)
C1 N1 C2 115.6(12)
C1 N1 C36 127.2(12)
C2 N1 C36 116.9(11)
C1 N2 C7 110.7(11)
C1 N2 C8 128.6(11)
C7 N2 C8 120.7(11)
C34 N3 C33 114.2(11)
C34 N3 C35 125.2(11)
C33 N3 C35 120.1(11)
C34 N4 C28 110.7(11)
C34 N4 C27 127.5(11)
C28 N4 C27 121.8(10)
C40 N5 C39 112.5(11)
C40 N5 C74 118.9(11)
C39 N5 C74 128.7(12)
C39 N6 C45 111.0(11)
C39 N6 C46 131.8(11)
C45 N6 C46 117.1(11)
C71 N7 C72 115.2(14)
C71 N7 C73 117.6(15)
C72 N7 C73 127.1(13)
C72 N8 C66 113.3(14)
C72 N8 C65 129.0(12)
C66 N8 C65 117.3(13)
N1 C1 N2 101.8(12)
N1 C1 Rh1 125.8(10)
N2 C1 Rh1 130.6(10)
C7 C2 C3 124.3(13)
C7 C2 N1 105.1(12)
C3 C2 N1 130.7(14)
C2 C3 C4 112.2(13)
C2 C3 H3 123.9
C4 C3 H3 123.9
C5 C4 C3 124.2(16)
C5 C4 H4 117.9
C3 C4 H4 117.9
C4 C5 C6 122.7(16)
C4 C5 H5 118.6
C6 C5 H5 118.7
C5 C6 C7 114.9(15)
C5 C6 H6 122.6
C7 C6 H6 122.6
C2 C7 C6 121.8(13)
C2 C7 N2 106.9(12)
C6 C7 N2 131.4(14)
C17 C8 N2 118.6(13)
C17 C8 C9 115.5(13)
N2 C8 C9 124.4(14)
C10 C9 C8 119.8(15)
C10 C9 H9 120.1
C8 C9 H9 120.1
C9 C10 C11 126.4(17)
C9 C10 H10 116.8
C11 C10 H10 116.8
C10 C11 C12 117.6(16)
C10 C11 C16 117.8(14)
C12 C11 C16 124.6(14)
C13 C12 C11 116.0(17)
C13 C12 H12 122.0
C11 C12 H12 122.0
C12 C13 C14 125.6(19)
C12 C13 H13 117.2
C14 C13 H13 117.2
C15 C14 C13 115.9(15)
C15 C14 H14 122.0
C13 C14 H14 122.1
C16 C15 C14 121.0(15)
C16 C15 H15 119.5
C14 C15 H15 119.5
C15 C16 C17 122.7(13)
C15 C16 C11 116.4(13)
C17 C16 C11 120.7(11)
C16 C17 C8 119.4(13)
C16 C17 C18 121.2(11)
C8 C17 C18 119.2(12)
C27 C18 C19 119.8(13)
C27 C18 C17 120.2(12)
C19 C18 C17 119.9(12)
C20 C19 C24 120.2(14)
C20 C19 C18 121.0(14)
C24 C19 C18 118.7(13)
C21 C20 C19 116.0(16)
C21 C20 H20 122.0
C19 C20 H20 122.0
C20 C21 C22 124.3(18)
C20 C21 H21 117.9
C22 C21 H21 117.8
C23 C22 C21 119.7(17)
C23 C22 H22 120.1
C21 C22 H22 120.2
C24 C23 C22 118.7(17)
C24 C23 H23 120.7
C22 C23 H23 120.6
C23 C24 C19 120.9(16)
C23 C24 C25 121.2(16)
C19 C24 C25 117.8(14)
C26 C25 C24 123.8(15)
C26 C25 H25 118.1
C24 C25 H25 118.1
C25 C26 C27 117.7(14)
C25 C26 H26 121.1
C27 C26 H26 121.1
C18 C27 C26 121.8(13)
C18 C27 N4 115.5(12)
C26 C27 N4 120.9(12)
C33 C28 N4 109.3(11)
C33 C28 C29 123.0(12)
N4 C28 C29 127.7(13)
C28 C29 C30 112.5(13)
C28 C29 H29 123.7
C30 C29 H29 123.7
C31 C30 C29 125.9(15)
C31 C30 H30 117.0
C29 C30 H30 117.0
C30 C31 C32 116.5(16)
C30 C31 H31 121.8
C32 C31 H31 121.8
C33 C32 C31 117.7(15)
C33 C32 H32 121.1
C31 C32 H32 121.1
C28 C33 N3 105.1(11)
C28 C33 C32 124.2(14)
N3 C33 C32 130.5(14)
N3 C34 N4 100.6(11)
N3 C34 Rh1 124.5(10)
N4 C34 Rh1 134.0(11)
N3 C35 H35A 109.5
N3 C35 H35B 109.4
H35A C35 H35B 109.5
N3 C35 H35C 109.5
H35A C35 H35C 109.5
H35B C35 H35C 109.5
N1 C36 H36A 109.5
N1 C36 H36B 109.5
H36A C36 H36B 109.5
N1 C36 H36C 109.4
H36A C36 H36C 109.5
H36B C36 H36C 109.5
O1 C37 O2 118.3(12)
O1 C37 C38 123.0(15)
O2 C37 C38 118.4(15)
O1 C37 Rh1 59.2(7)
O2 C37 Rh1 59.1(7)
C38 C37 Rh1 174.7(12)
C37 C38 H38A 109.5
C37 C38 H38B 109.4
H38A C38 H38B 109.5
C37 C38 H38C 109.5
H38A C38 H38C 109.5
H38B C38 H38C 109.5
N6 C39 N5 104.6(11)
N6 C39 Rh2 131.8(10)
N5 C39 Rh2 121.0(9)
N5 C40 C45 104.7(12)
N5 C40 C41 134.8(13)
C45 C40 C41 120.5(14)
C42 C41 C40 120.1(15)
C42 C41 H41 120.0
C40 C41 H41 120.0
C43 C42 C41 120.6(16)
C43 C42 H42 119.7
C41 C42 H42 119.7
C42 C43 C44 123.6(16)
C42 C43 H43 118.2
C44 C43 H43 118.2
C43 C44 C45 114.9(14)
C43 C44 H44 122.5
C45 C44 H44 122.5
C40 C45 N6 107.3(12)
C40 C45 C44 119.7(14)
N6 C45 C44 133.0(13)
C55 C46 C47 118.1(12)
C55 C46 N6 123.8(12)
C47 C46 N6 117.3(12)
C48 C47 C46 116.9(14)
C48 C47 H47 121.6
C46 C47 H47 121.5
C49 C48 C47 127.4(17)
C49 C48 H48 116.4
C47 C48 H48 116.2
C48 C49 C50 122(2)
C48 C49 C54 113.0(15)
C50 C49 C54 124.9(18)
C51 C50 C49 121(2)
C51 C50 H50 119.3
C49 C50 H50 119.4
C50 C51 C52 119(2)
C50 C51 H51 120.6
C52 C51 H51 120.6
C51 C52 C53 119.3(19)
C51 C52 H52 120.3
C53 C52 H52 120.4
C52 C53 C54 124.9(19)
C52 C53 H53 117.5
C54 C53 H53 117.6
C53 C54 C49 110.8(16)
C53 C54 C55 125.7(15)
C49 C54 C55 123.5(13)
C46 C55 C56 118.1(12)
C46 C55 C54 120.7(13)
C56 C55 C54 121.2(12)
C65 C56 C55 123.9(14)
C65 C56 C57 115.4(15)
C55 C56 C57 120.6(15)
C62 C57 C58 117.8(19)
C62 C57 C56 123.4(18)
C58 C57 C56 118.4(17)
C57 C58 C59 113.8(18)
C57 C58 H58 123.1
C59 C58 H58 123.1
C60 C59 C58 131(3)
C60 C59 H59 114.7
C58 C59 H59 114.7
C59 C60 C61 116(3)
C59 C60 H60 122.2
C61 C60 H60 122.1
C60 C61 C62 122(2)
C60 C61 H61 118.8
C62 C61 H61 118.7
C57 C62 C63 119(2)
C57 C62 C61 119(2)
C63 C62 C61 121(2)
C64 C63 C62 117(2)
C64 C63 H63 121.8
C62 C63 H63 121.7
C63 C64 C65 127.2(18)
C63 C64 H64 116.3
C65 C64 H64 116.5
C56 C65 N8 118.2(14)
C56 C65 C64 117.6(17)
N8 C65 C64 122.3(16)
C71 C66 N8 103.6(15)
C71 C66 C67 120.1(16)
N8 C66 C67 136.3(18)
C66 C67 C68 112.5(18)
C66 C67 H67 123.8
C68 C67 H67 123.7
C69 C68 C67 125(2)
C69 C68 H68 117.4
C67 C68 H68 117.6
C68 C69 C70 122(3)
C68 C69 H69 119.2
C70 C69 H69 119.1
C69 C70 C71 119(2)
C69 C70 H70 120.4
C71 C70 H70 120.3
N7 C71 C66 106.7(16)
N7 C71 C70 132.1(19)
C66 C71 C70 121.2(17)
N7 C72 N8 101.2(12)
N7 C72 Rh2 125.1(10)
N8 C72 Rh2 132.2(12)
N7 C73 H73A 109.5
N7 C73 H73B 109.5
H73A C73 H73B 109.5
N7 C73 H73C 109.4
H73A C73 H73C 109.5
H73B C73 H73C 109.5
N5 C74 H74A 109.5
N5 C74 H74B 109.5
H74A C74 H74B 109.5
N5 C74 H74C 109.5
H74A C74 H74C 109.5
H74B C74 H74C 109.5
O4 C75 O3 118.3(14)
O4 C75 C76 124.8(15)
O3 C75 C76 116.8(16)
O4 C75 Rh2 59.6(8)
O3 C75 Rh2 58.8(7)
C76 C75 Rh2 175.1(14)
C75 C76 H76A 109.4
C75 C76 H76B 109.5
H76A C76 H76B 109.5
C75 C76 H76C 109.5
H76A C76 H76C 109.5
H76B C76 H76C 109.5
O5 C77 C78 86(3)
C77 C78 C79 130(3)
C80 C79 C78 92(3)
O5 C80 C79 106(3)

loop_
_geom_bond_atom_site_label_1
_geom_bond_atom_site_label_2
_geom_bond_distance
Rh1 C1 1.956(14)
Rh1 C34 1.972(13)
Rh1 O2 2.174(9)
Rh1 O1 2.175(9)
Rh1 C37 2.532(14)
Rh1 I2 2.6565(16)
Rh1 I1 2.6589(16)
Rh2 C72 1.915(15)
Rh2 C39 1.961(13)
Rh2 O3 2.139(9)
Rh2 O4 2.157(10)
Rh2 C75 2.501(15)
Rh2 I3 2.644(2)
Rh2 I4 2.6632(17)
O1 C37 1.253(16)
O2 C37 1.339(17)
O3 C75 1.263(17)
O4 C75 1.246(18)
O5 C77 1.501(18)
O5 C80 1.508(19)
N1 C1 1.318(16)
N1 C2 1.395(15)
N1 C36 1.509(18)
N2 C1 1.407(15)
N2 C7 1.409(15)
N2 C8 1.444(17)
N3 C34 1.360(16)
N3 C33 1.371(15)
N3 C35 1.567(16)
N4 C34 1.368(15)
N4 C28 1.383(15)
N4 C27 1.481(16)
N5 C40 1.375(16)
N5 C39 1.387(16)
N5 C74 1.446(16)
N6 C39 1.341(15)
N6 C45 1.400(16)
N6 C46 1.438(16)
N7 C71 1.317(18)
N7 C72 1.342(17)
N7 C73 1.421(18)
N8 C72 1.349(16)
N8 C66 1.389(18)
N8 C65 1.478(18)
C2 C7 1.345(18)
C2 C3 1.374(18)
C3 C4 1.39(2)
C3 H3 0.9300
C4 C5 1.32(2)
C4 H4 0.9300
C5 C6 1.37(2)
C5 H5 0.9300
C6 C7 1.376(18)
C6 H6 0.9300
C8 C17 1.402(18)
C8 C9 1.49(2)
C9 C10 1.29(2)
C9 H9 0.9300
C10 C11 1.29(2)
C10 H10 0.9300
C11 C12 1.34(2)
C11 C16 1.430(19)
C12 C13 1.26(2)
C12 H12 0.9300
C13 C14 1.47(3)
C13 H13 0.9300
C14 C15 1.36(2)
C14 H14 0.9300
C15 C16 1.365(17)
C15 H15 0.9300
C16 C17 1.387(17)
C17 C18 1.475(18)
C18 C27 1.393(17)
C18 C19 1.416(17)
C19 C20 1.356(17)
C19 C24 1.415(19)
C20 C21 1.33(2)
C20 H20 0.9300
C21 C22 1.36(2)
C21 H21 0.9300
C22 C23 1.34(2)
C22 H22 0.9300
C23 C24 1.317(19)
C23 H23 0.9300
C24 C25 1.42(2)
C25 C26 1.346(19)
C25 H25 0.9300
C26 C27 1.400(18)
C26 H26 0.9300
C28 C33 1.285(17)
C28 C29 1.403(18)
C29 C30 1.45(2)
C29 H29 0.9300
C30 C31 1.33(2)
C30 H30 0.9300
C31 C32 1.44(2)
C31 H31 0.9300
C32 C33 1.378(18)
C32 H32 0.9300
C35 H35A 0.9600
C35 H35B 0.9600
C35 H35C 0.9600
C36 H36A 0.9600
C36 H36B 0.9600
C36 H36C 0.9600
C37 C38 1.479(18)
C38 H38A 0.9600
C38 H38B 0.9600
C38 H38C 0.9600
C40 C45 1.395(17)
C40 C41 1.394(18)
C41 C42 1.39(2)
C41 H41 0.9300
C42 C43 1.34(2)
C42 H42 0.9300
C43 C44 1.43(2)
C43 H43 0.9300
C44 C45 1.470(18)
C44 H44 0.9300
C46 C55 1.323(16)
C46 C47 1.437(17)
C47 C48 1.39(2)
C47 H47 0.9300
C48 C49 1.35(2)
C48 H48 0.9300
C49 C50 1.36(2)
C49 C54 1.38(2)
C50 C51 1.30(3)
C50 H50 0.9300
C51 C52 1.35(3)
C51 H51 0.9300
C52 C53 1.37(2)
C52 H52 0.9300
C53 C54 1.37(2)
C53 H53 0.9300
C54 C55 1.429(18)
C55 C56 1.428(18)
C56 C65 1.34(2)
C56 C57 1.54(2)
C57 C62 1.37(2)
C57 C58 1.38(2)
C58 C59 1.42(2)
C58 H58 0.9300
C59 C60 1.20(3)
C59 H59 0.9300
C60 C61 1.31(3)
C60 H60 0.9300
C61 C62 1.41(3)
C61 H61 0.9300
C62 C63 1.40(3)
C63 C64 1.36(3)
C63 H63 0.9300
C64 C65 1.46(2)
C64 H64 0.9300
C66 C71 1.37(2)
C66 C67 1.44(2)
C67 C68 1.46(3)
C67 H67 0.9300
C68 C69 1.29(3)
C68 H68 0.9300
C69 C70 1.32(3)
C69 H69 0.9300
C70 C71 1.41(2)
C70 H70 0.9300
C73 H73A 0.9600
C73 H73B 0.9600
C73 H73C 0.9600
C74 H74A 0.9600
C74 H74B 0.9600
C74 H74C 0.9600
C75 C76 1.53(2)
C76 H76A 0.9600
C76 H76B 0.9600
C76 H76C 0.9600
C77 C78 1.522(19)
C78 C79 1.561(19)
C79 C80 1.532(19)

loop_
_geom_torsion_atom_site_label_1
_geom_torsion_atom_site_label_2
_geom_torsion_atom_site_label_3
_geom_torsion_atom_site_label_4
_geom_torsion
C1 Rh1 O1 C37 178.0(9)
C34 Rh1 O1 C37 -10(2)
O2 Rh1 O1 C37 -0.1(8)
I2 Rh1 O1 C37 -85.2(8)
I1 Rh1 O1 C37 91.0(9)
C1 Rh1 O2 C37 -5.3(18)
C34 Rh1 O2 C37 177.1(9)
O1 Rh1 O2 C37 0.1(8)
I2 Rh1 O2 C37 90.6(8)
I1 Rh1 O2 C37 -84.8(8)
C72 Rh2 O3 C75 175.9(11)
C39 Rh2 O3 C75 -12(2)
O4 Rh2 O3 C75 -1.1(10)
I3 Rh2 O3 C75 88.3(10)
I4 Rh2 O3 C75 -87.7(10)
C72 Rh2 O4 C75 -8(2)
C39 Rh2 O4 C75 177.5(11)
O3 Rh2 O4 C75 1.1(10)
I3 Rh2 O4 C75 -87.4(10)
I4 Rh2 O4 C75 90.2(10)
C2 N1 C1 N2 1.1(15)
C36 N1 C1 N2 174.3(13)
C2 N1 C1 Rh1 -165.0(9)
C36 N1 C1 Rh1 8(2)
C7 N2 C1 N1 -1.1(14)
C8 N2 C1 N1 -179.4(12)
C7 N2 C1 Rh1 164.0(10)
C8 N2 C1 Rh1 -14(2)
C34 Rh1 C1 N1 -155.3(12)
O2 Rh1 C1 N1 27(2)
O1 Rh1 C1 N1 22.3(13)
C37 Rh1 C1 N1 23.5(15)
I2 Rh1 C1 N1 -66.7(12)
I1 Rh1 C1 N1 106.7(12)
C34 Rh1 C1 N2 42.7(13)
O2 Rh1 C1 N2 -134.9(12)
O1 Rh1 C1 N2 -139.7(11)
C37 Rh1 C1 N2 -138.5(11)
I2 Rh1 C1 N2 131.3(11)
I1 Rh1 C1 N2 -55.2(12)
C1 N1 C2 C7 -0.7(16)
C36 N1 C2 C7 -174.7(12)
C1 N1 C2 C3 178.0(14)
C36 N1 C2 C3 4(2)
C7 C2 C3 C4 -3(2)
N1 C2 C3 C4 178.2(14)
C2 C3 C4 C5 4(2)
C3 C4 C5 C6 -2(3)
C4 C5 C6 C7 0(2)
C3 C2 C7 C6 1(2)
N1 C2 C7 C6 -179.8(12)
C3 C2 C7 N2 -178.8(12)
N1 C2 C7 N2 -0.1(14)
C5 C6 C7 C2 1(2)
C5 C6 C7 N2 -179.0(13)
C1 N2 C7 C2 0.7(14)
C8 N2 C7 C2 179.2(12)
C1 N2 C7 C6 -179.6(14)
C8 N2 C7 C6 -1(2)
C1 N2 C8 C17 -86.4(16)
C7 N2 C8 C17 95.4(14)
C1 N2 C8 C9 108.3(15)
C7 N2 C8 C9 -69.9(17)
C17 C8 C9 C10 3(2)
N2 C8 C9 C10 169.2(14)
C8 C9 C10 C11 2(3)
C9 C10 C11 C12 174.1(17)
C9 C10 C11 C16 -3(3)
C10 C11 C12 C13 176.7(18)
C16 C11 C12 C13 -7(3)
C11 C12 C13 C14 4(3)
C12 C13 C14 C15 -3(3)
C13 C14 C15 C16 5(2)
C14 C15 C16 C17 179.1(15)
C14 C15 C16 C11 -7(2)
C10 C11 C16 C15 -175.2(14)
C12 C11 C16 C15 8(2)
C10 C11 C16 C17 -1(2)
C12 C11 C16 C17 -177.7(14)
C15 C16 C17 C8 179.7(12)
C11 C16 C17 C8 5.9(19)
C15 C16 C17 C18 -4(2)
C11 C16 C17 C18 -178.2(12)
N2 C8 C17 C16 -173.5(11)
C9 C8 C17 C16 -6.8(18)
N2 C8 C17 C18 10.6(17)
C9 C8 C17 C18 177.3(11)
C16 C17 C18 C27 -98.3(15)
C8 C17 C18 C27 77.6(15)
C16 C17 C18 C19 85.1(15)
C8 C17 C18 C19 -99.1(15)
C27 C18 C19 C20 -176.7(12)
C17 C18 C19 C20 0.0(18)
C27 C18 C19 C24 6.1(18)
C17 C18 C19 C24 -177.2(12)
C24 C19 C20 C21 0(2)
C18 C19 C20 C21 -177.4(13)
C19 C20 C21 C22 -3(2)
C20 C21 C22 C23 4(3)
C21 C22 C23 C24 -1(2)
C22 C23 C24 C19 -2(2)
C22 C23 C24 C25 179.7(14)
C20 C19 C24 C23 3(2)
C18 C19 C24 C23 -179.9(14)
C20 C19 C24 C25 -178.8(13)
C18 C19 C24 C25 -1.6(19)
C23 C24 C25 C26 176.0(15)
C19 C24 C25 C26 -2(2)
C24 C25 C26 C27 2(2)
C19 C18 C27 C26 -7.1(18)
C17 C18 C27 C26 176.2(12)
C19 C18 C27 N4 -171.9(10)
C17 C18 C27 N4 11.4(16)
C25 C26 C27 C18 3.3(19)
C25 C26 C27 N4 167.3(12)
C34 N4 C27 C18 -87.2(16)
C28 N4 C27 C18 91.6(14)
C34 N4 C27 C26 107.9(15)
C28 N4 C27 C26 -73.4(17)
C34 N4 C28 C33 0.2(17)
C27 N4 C28 C33 -178.7(12)
C34 N4 C28 C29 178.4(14)
C27 N4 C28 C29 -1(2)
C33 C28 C29 C30 -2(2)
N4 C28 C29 C30 179.9(14)
C28 C29 C30 C31 4(3)
C29 C30 C31 C32 -1(3)
C30 C31 C32 C33 -2(3)
N4 C28 C33 N3 1.5(17)
C29 C28 C33 N3 -176.8(14)
N4 C28 C33 C32 177.1(14)
C29 C28 C33 C32 -1(3)
C34 N3 C33 C28 -2.9(17)
C35 N3 C33 C28 -174.9(14)
C34 N3 C33 C32 -178.1(15)
C35 N3 C33 C32 10(2)
C31 C32 C33 C28 4(2)
C31 C32 C33 N3 177.9(16)
C33 N3 C34 N4 2.9(15)
C35 N3 C34 N4 174.4(13)
C33 N3 C34 Rh1 -167.7(10)
C35 N3 C34 Rh1 4(2)
C28 N4 C34 N3 -1.9(14)
C27 N4 C34 N3 177.0(12)
C28 N4 C34 Rh1 167.3(12)
C27 N4 C34 Rh1 -14(2)
C1 Rh1 C34 N3 -150.4(12)
O2 Rh1 C34 N3 28.8(13)
O1 Rh1 C34 N3 38(2)
C37 Rh1 C34 N3 30.9(16)
I2 Rh1 C34 N3 112.9(12)
I1 Rh1 C34 N3 -61.4(12)
C1 Rh1 C34 N4 42.5(14)
O2 Rh1 C34 N4 -138.3(13)
O1 Rh1 C34 N4 -129.4(15)
C37 Rh1 C34 N4 -136.2(12)
I2 Rh1 C34 N4 -54.2(13)
I1 Rh1 C34 N4 131.5(13)
Rh1 O1 C37 O2 0.2(14)
Rh1 O1 C37 C38 174.3(15)
Rh1 O2 C37 O1 -0.2(14)
Rh1 O2 C37 C38 -174.6(14)
C1 Rh1 C37 O1 -2.5(12)
C34 Rh1 C37 O1 175.9(8)
O2 Rh1 C37 O1 179.8(14)
I2 Rh1 C37 O1 93.1(8)
I1 Rh1 C37 O1 -86.6(8)
C1 Rh1 C37 O2 177.8(7)
C34 Rh1 C37 O2 -3.9(12)
O1 Rh1 C37 O2 -179.8(14)
I2 Rh1 C37 O2 -86.6(7)
I1 Rh1 C37 O2 93.7(7)
C1 Rh1 C37 C38 -119(15)
C34 Rh1 C37 C38 60(15)
O2 Rh1 C37 C38 64(15)
O1 Rh1 C37 C38 -116(15)
I2 Rh1 C37 C38 -23(15)
I1 Rh1 C37 C38 157(15)
C45 N6 C39 N5 -1.3(13)
C46 N6 C39 N5 174.1(12)
C45 N6 C39 Rh2 160.0(9)
C46 N6 C39 Rh2 -25(2)
C40 N5 C39 N6 1.2(14)
C74 N5 C39 N6 -178.3(13)
C40 N5 C39 Rh2 -162.6(9)
C74 N5 C39 Rh2 17.9(18)
C72 Rh2 C39 N6 46.6(13)
O3 Rh2 C39 N6 -125.5(15)
O4 Rh2 C39 N6 -135.2(12)
C75 Rh2 C39 N6 -133.5(12)
I3 Rh2 C39 N6 135.4(12)
I4 Rh2 C39 N6 -50.1(12)
C72 Rh2 C39 N5 -154.7(10)
O3 Rh2 C39 N5 33(2)
O4 Rh2 C39 N5 23.6(11)
C75 Rh2 C39 N5 25.2(13)
I3 Rh2 C39 N5 -65.9(10)
I4 Rh2 C39 N5 108.6(10)
C39 N5 C40 C45 -0.6(14)
C74 N5 C40 C45 178.9(11)
C39 N5 C40 C41 -178.5(15)
C74 N5 C40 C41 1(2)
N5 C40 C41 C42 -176.1(14)
C45 C40 C41 C42 6(2)
C40 C41 C42 C43 -5(2)
C41 C42 C43 C44 -2(2)
C42 C43 C44 C45 7(2)
N5 C40 C45 N6 -0.2(13)
C41 C40 C45 N6 178.1(11)
N5 C40 C45 C44 -179.4(10)
C41 C40 C45 C44 -1.1(19)
C39 N6 C45 C40 0.9(14)
C46 N6 C45 C40 -175.2(10)
C39 N6 C45 C44 180.0(12)
C46 N6 C45 C44 3.8(19)
C43 C44 C45 C40 -5.3(17)
C43 C44 C45 N6 175.8(13)
C39 N6 C46 C55 -76.0(19)
C45 N6 C46 C55 99.2(15)
C39 N6 C46 C47 114.4(15)
C45 N6 C46 C47 -70.4(15)
C55 C46 C47 C48 5.6(19)
N6 C46 C47 C48 175.8(12)
C46 C47 C48 C49 -3(2)
C47 C48 C49 C50 -177.4(16)
C47 C48 C49 C54 -1(3)
C48 C49 C50 C51 177.7(19)
C54 C49 C50 C51 2(3)
C49 C50 C51 C52 -2(3)
C50 C51 C52 C53 2(3)
C51 C52 C53 C54 -1(3)
C52 C53 C54 C49 1(2)
C52 C53 C54 C55 -178.6(16)
C48 C49 C54 C53 -177.4(15)
C50 C49 C54 C53 -1(2)
C48 C49 C54 C55 2(2)
C50 C49 C54 C55 178.3(15)
C47 C46 C55 C56 176.7(12)
N6 C46 C55 C56 7(2)
C47 C46 C55 C54 -4.8(19)
N6 C46 C55 C54 -174.3(12)
C53 C54 C55 C46 -179.7(14)
C49 C54 C55 C46 1(2)
C53 C54 C55 C56 -1(2)
C49 C54 C55 C56 179.4(14)
C46 C55 C56 C65 74.4(18)
C54 C55 C56 C65 -104.1(16)
C46 C55 C56 C57 -101.9(15)
C54 C55 C56 C57 79.6(16)
C65 C56 C57 C62 7(2)
C55 C56 C57 C62 -176.5(16)
C65 C56 C57 C58 179.0(14)
C55 C56 C57 C58 -4(2)
C62 C57 C58 C59 2(2)
C56 C57 C58 C59 -170.9(14)
C57 C58 C59 C60 -4(4)
C58 C59 C60 C61 -1(5)
C59 C60 C61 C62 7(4)
C58 C57 C62 C63 -179.7(18)
C56 C57 C62 C63 -8(3)
C58 C57 C62 C61 4(3)
C56 C57 C62 C61 176.1(16)
C60 C61 C62 C57 -9(3)
C60 C61 C62 C63 175(2)
C57 C62 C63 C64 6(3)
C61 C62 C63 C64 -177.9(19)
C62 C63 C64 C65 -4(3)
C55 C56 C65 N8 14(2)
C57 C56 C65 N8 -169.2(11)
C55 C56 C65 C64 179.1(13)
C57 C56 C65 C64 -4.4(19)
C72 N8 C65 C56 -84.8(18)
C66 N8 C65 C56 87.6(16)
C72 N8 C65 C64 111.1(17)
C66 N8 C65 C64 -76.5(18)
C63 C64 C65 C56 4(3)
C63 C64 C65 N8 167.8(18)
C72 N8 C66 C71 -2.3(17)
C65 N8 C66 C71 -175.9(12)
C72 N8 C66 C67 -179.6(17)
C65 N8 C66 C67 7(3)
C71 C66 C67 C68 -1(2)
N8 C66 C67 C68 176.2(17)
C66 C67 C68 C69 4(3)
C67 C68 C69 C70 -4(4)
C68 C69 C70 C71 2(3)
C72 N7 C71 C66 -0.8(18)
C73 N7 C71 C66 179.1(13)
C72 N7 C71 C70 -179.6(16)
C73 N7 C71 C70 0(3)
N8 C66 C71 N7 1.8(17)
C67 C66 C71 N7 179.6(14)
N8 C66 C71 C70 -179.2(14)
C67 C66 C71 C70 -1(2)
C69 C70 C71 N7 179.8(18)
C69 C70 C71 C66 1(3)
C71 N7 C72 N8 -0.6(16)
C73 N7 C72 N8 179.5(13)
C71 N7 C72 Rh2 -168.2(10)
C73 N7 C72 Rh2 12(2)
C66 N8 C72 N7 1.8(15)
C65 N8 C72 N7 174.5(13)
C66 N8 C72 Rh2 168.1(11)
C65 N8 C72 Rh2 -19(2)
C39 Rh2 C72 N7 -153.8(11)
O3 Rh2 C72 N7 23.5(12)
O4 Rh2 C72 N7 32(2)
C75 Rh2 C72 N7 26.3(15)
I3 Rh2 C72 N7 111.1(11)
I4 Rh2 C72 N7 -64.8(11)
C39 Rh2 C72 N8 42.7(13)
O3 Rh2 C72 N8 -140.0(12)
O4 Rh2 C72 N8 -131.8(16)
C75 Rh2 C72 N8 -137.2(12)
I3 Rh2 C72 N8 -52.4(12)
I4 Rh2 C72 N8 131.7(12)
Rh2 O4 C75 O3 -1.9(17)
Rh2 O4 C75 C76 -177.3(18)
Rh2 O3 C75 O4 1.9(17)
Rh2 O3 C75 C76 177.7(16)
C72 Rh2 C75 O4 176.6(9)
C39 Rh2 C75 O4 -3.3(14)
O3 Rh2 C75 O4 -178.0(18)
I3 Rh2 C75 O4 91.5(10)
I4 Rh2 C75 O4 -87.6(10)
C72 Rh2 C75 O3 -5.4(14)
C39 Rh2 C75 O3 174.8(9)
O4 Rh2 C75 O3 178.0(18)
I3 Rh2 C75 O3 -90.5(10)
I4 Rh2 C75 O3 90.5(10)
C72 Rh2 C75 C76 -31(17)
C39 Rh2 C75 C76 150(16)
O3 Rh2 C75 C76 -25(16)
O4 Rh2 C75 C76 153(17)
I3 Rh2 C75 C76 -116(17)
I4 Rh2 C75 C76 65(17)
C80 O5 C77 C78 9(5)
O5 C77 C78 C79 5(6)
C77 C78 C79 C80 -15(6)
C77 O5 C80 C79 -19(5)
C78 C79 C80 O5 16(4)
